data_4121171
loop_
_publ_author_name
'Martin Haehnel'
'Sven Hansen'
'Kathleen Schubert'
'Perdita Arndt'
'Anke Spannenberg'
'Haijun Jiao'
'Uwe Rosenthal'

_publ_section_title
;
 Synthesis, Characterization and Reactivity of Group 4 Metallocene
 Bis(diphenylphosphino)acetylene Complexes-A Reactivity and Bonding Study
;
_journal_name_full 'Journal of the American Chemical Society'
_journal_page_first 17556
_journal_page_last 17565
_journal_paper_doi 10.1021/ja409320k
_journal_volume 135
_journal_year 2013
_chemical_formula_sum 'C46 H44 P2 Ti'
_chemical_formula_weight 706.65
_chemical_name_systematic
; 
 ? 
;
_space_group_IT_number 2
_symmetry_cell_setting triclinic
_symmetry_space_group_name_Hall '-P 1'
_symmetry_space_group_name_H-M 'P -1'
_atom_sites_solution_hydrogens geom
_atom_sites_solution_primary direct
_atom_sites_solution_secondary difmap
_audit_creation_method SHELXL-97
_cell_angle_alpha 68.8320(10)
_cell_angle_beta 73.9580(10)
_cell_angle_gamma 72.2450(10)
_cell_formula_units_Z 2
_cell_length_a 11.4225(2)
_cell_length_b 12.4016(2)
_cell_length_c 15.9682(3)
_cell_measurement_reflns_used 9904
_cell_measurement_temperature 150(2)
_cell_measurement_theta_max 28.80
_cell_measurement_theta_min 2.31
_cell_volume 1973.41(6)
_computing_cell_refinement 'SAINT (Bruker, 2009)'
_computing_data_collection 'APEX2 (Bruker, 2012)'
_computing_data_reduction SAINT
_computing_structure_refinement 'SHELXL-97 (Sheldrick, 2008)'
_computing_structure_solution 'SHELXS-97 (Sheldrick, 2008)'
_diffrn_ambient_temperature 150(2)
_diffrn_measured_fraction_theta_full 0.999
_diffrn_measured_fraction_theta_max 0.999
_diffrn_measurement_device_type 'Bruker Kappa APEX II Duo'
_diffrn_measurement_method 'omega and phi scans'
_diffrn_radiation_monochromator 'curved graphite'
_diffrn_radiation_source 'fine-focus sealed tube'
_diffrn_radiation_type MoK\a
_diffrn_radiation_wavelength 0.71073
_diffrn_reflns_av_R_equivalents 0.0341
_diffrn_reflns_av_sigmaI/netI 0.0306
_diffrn_reflns_limit_h_max 15
_diffrn_reflns_limit_h_min -14
_diffrn_reflns_limit_k_max 16
_diffrn_reflns_limit_k_min -15
_diffrn_reflns_limit_l_max 21
_diffrn_reflns_limit_l_min 0
_diffrn_reflns_number 42877
_diffrn_reflns_theta_full 28.28
_diffrn_reflns_theta_max 28.28
_diffrn_reflns_theta_min 1.39
_exptl_absorpt_coefficient_mu 0.328
_exptl_absorpt_correction_T_max 1.00
_exptl_absorpt_correction_T_min 0.94
_exptl_absorpt_correction_type multi-scan
_exptl_absorpt_process_details 'SADABS (Bruker, 2008)'
_exptl_crystal_colour green
_exptl_crystal_density_diffrn 1.189
_exptl_crystal_description prism
_exptl_crystal_F_000 744
_exptl_crystal_size_max 0.30
_exptl_crystal_size_mid 0.26
_exptl_crystal_size_min 0.16
_platon_squeeze_details
;
Contributions of disordered solvent molecules were removed from the 
diffraction data with PLATON / SQUEEZE (van der Sluis & Spek, 1990; 
Spek, 2009). 
;
_refine_diff_density_max 0.321
_refine_diff_density_min -0.373
_refine_diff_density_rms 0.046
_refine_ls_extinction_method none
_refine_ls_goodness_of_fit_ref 1.063
_refine_ls_hydrogen_treatment constr
_refine_ls_matrix_type full
_refine_ls_number_parameters 442
_refine_ls_number_reflns 9797
_refine_ls_number_restraints 0
_refine_ls_restrained_S_all 1.063
_refine_ls_R_factor_all 0.0460
_refine_ls_R_factor_gt 0.0313
_refine_ls_shift/su_max 0.001
_refine_ls_shift/su_mean 0.000
_refine_ls_structure_factor_coef Fsqd
_refine_ls_weighting_details 'calc w=1/[\s^2^(Fo^2^)+(0.0396P)^2^+0.3191P] where P=(Fo^2^+2Fc^2^)/3'
_refine_ls_weighting_scheme calc
_refine_ls_wR_factor_gt 0.0773
_refine_ls_wR_factor_ref 0.0809
_reflns_number_gt 7811
_reflns_number_total 9797
_reflns_threshold_expression >2sigma(I)
_cod_data_source_file ja409320k_si_003.cif
_cod_data_source_block ax0169
_cod_database_code 4121171

loop_
_symmetry_equiv_pos_as_xyz
'x, y, z'
'-x, -y, -z'

loop_
_atom_site_label
_atom_site_type_symbol
_atom_site_fract_x
_atom_site_fract_y
_atom_site_fract_z
_atom_site_U_iso_or_equiv
_atom_site_adp_type
_atom_site_occupancy
_atom_site_symmetry_multiplicity
_atom_site_calc_flag
_atom_site_refinement_flags
C1 C 0.45963(11) 0.34648(11) 0.28930(8) 0.0183(2) Uani 1 1 d .
C2 C 0.40908(11) 0.27182(11) 0.27864(8) 0.0184(2) Uani 1 1 d .
C3 C 0.60689(12) 0.51007(11) 0.25584(8) 0.0202(3) Uani 1 1 d .
C4 C 0.50108(13) 0.59402(12) 0.27786(9) 0.0256(3) Uani 1 1 d .
H4 H 0.4271 0.5688 0.3135 0.031 Uiso 1 1 calc R
C5 C 0.50109(15) 0.71370(13) 0.24899(10) 0.0329(3) Uani 1 1 d .
H5 H 0.4273 0.7697 0.2642 0.039 Uiso 1 1 calc R
C6 C 0.60831(16) 0.75150(13) 0.19819(11) 0.0364(4) Uani 1 1 d .
H6 H 0.6092 0.8333 0.1790 0.044 Uiso 1 1 calc R
C7 C 0.71423(15) 0.66947(13) 0.17547(10) 0.0345(3) Uani 1 1 d .
H7 H 0.7879 0.6953 0.1398 0.041 Uiso 1 1 calc R
C8 C 0.71431(13) 0.54962(13) 0.20409(9) 0.0278(3) Uani 1 1 d .
H8 H 0.7881 0.4941 0.1883 0.033 Uiso 1 1 calc R
C9 C 0.72497(12) 0.29524(11) 0.21664(9) 0.0215(3) Uani 1 1 d .
C10 C 0.84310(13) 0.23366(12) 0.23600(10) 0.0283(3) Uani 1 1 d .
H10 H 0.8597 0.2178 0.2949 0.034 Uiso 1 1 calc R
C11 C 0.93693(14) 0.19519(14) 0.16963(12) 0.0367(4) Uani 1 1 d .
H11 H 1.0177 0.1537 0.1832 0.044 Uiso 1 1 calc R
C12 C 0.91357(14) 0.21692(14) 0.08435(11) 0.0364(4) Uani 1 1 d .
H12 H 0.9782 0.1906 0.0391 0.044 Uiso 1 1 calc R
C13 C 0.79577(14) 0.27721(13) 0.06438(10) 0.0327(3) Uani 1 1 d .
H13 H 0.7794 0.2918 0.0056 0.039 Uiso 1 1 calc R
C14 C 0.70253(13) 0.31588(12) 0.13017(9) 0.0264(3) Uani 1 1 d .
H14 H 0.6219 0.3571 0.1163 0.032 Uiso 1 1 calc R
C15 C 0.34769(13) 0.04863(11) 0.32220(9) 0.0222(3) Uani 1 1 d .
C16 C 0.38458(14) -0.06950(12) 0.37415(10) 0.0270(3) Uani 1 1 d .
H16 H 0.4708 -0.1038 0.3757 0.032 Uiso 1 1 calc R
C17 C 0.29724(15) -0.13761(12) 0.42357(11) 0.0336(3) Uani 1 1 d .
H17 H 0.3241 -0.2177 0.4587 0.040 Uiso 1 1 calc R
C18 C 0.17131(15) -0.08935(13) 0.42182(11) 0.0352(3) Uani 1 1 d .
H18 H 0.1115 -0.1357 0.4561 0.042 Uiso 1 1 calc R
C19 C 0.13345(14) 0.02689(14) 0.36976(11) 0.0344(3) Uani 1 1 d .
H19 H 0.0471 0.0604 0.3680 0.041 Uiso 1 1 calc R
C20 C 0.22030(13) 0.09492(12) 0.32018(10) 0.0287(3) Uani 1 1 d .
H20 H 0.1928 0.1744 0.2842 0.034 Uiso 1 1 calc R
C21 C 0.60240(12) 0.05606(11) 0.29824(9) 0.0212(3) Uani 1 1 d .
C22 C 0.61360(13) 0.04917(11) 0.38487(9) 0.0235(3) Uani 1 1 d .
H22 H 0.5448 0.0859 0.4224 0.028 Uiso 1 1 calc R
C23 C 0.72457(14) -0.01105(12) 0.41673(10) 0.0285(3) Uani 1 1 d .
H23 H 0.7314 -0.0156 0.4759 0.034 Uiso 1 1 calc R
C24 C 0.82488(14) -0.06432(12) 0.36243(11) 0.0309(3) Uani 1 1 d .
H24 H 0.9007 -0.1056 0.3844 0.037 Uiso 1 1 calc R
C25 C 0.81533(14) -0.05779(13) 0.27650(11) 0.0323(3) Uani 1 1 d .
H25 H 0.8845 -0.0945 0.2392 0.039 Uiso 1 1 calc R
C26 C 0.70466(13) 0.00238(12) 0.24440(10) 0.0267(3) Uani 1 1 d .
H26 H 0.6987 0.0069 0.1850 0.032 Uiso 1 1 calc R
C27 C 0.08394(12) 0.39219(11) 0.38136(8) 0.0206(3) Uani 1 1 d .
H27 H 0.0272 0.3791 0.3543 0.025 Uiso 1 1 calc R
C28 C 0.17936(12) 0.30355(11) 0.42488(8) 0.0199(3) Uani 1 1 d .
H28 H 0.1972 0.2209 0.4325 0.024 Uiso 1 1 calc R
C29 C 0.24305(12) 0.36023(11) 0.45490(8) 0.0188(2) Uani 1 1 d .
C30 C 0.34487(13) 0.30571(11) 0.51031(8) 0.0229(3) Uani 1 1 d .
H30A H 0.4140 0.2529 0.4806 0.027 Uiso 1 1 calc R
H30B H 0.3118 0.2569 0.5719 0.027 Uiso 1 1 calc R
C31 C 0.39495(13) 0.40139(12) 0.51933(9) 0.0266(3) Uani 1 1 d .
H31A H 0.4436 0.3657 0.5692 0.032 Uiso 1 1 calc R
H31B H 0.4522 0.4317 0.4619 0.032 Uiso 1 1 calc R
C32 C 0.29020(14) 0.50456(13) 0.53938(9) 0.0276(3) Uani 1 1 d .
H32A H 0.3263 0.5608 0.5498 0.033 Uiso 1 1 calc R
H32B H 0.2317 0.4740 0.5960 0.033 Uiso 1 1 calc R
C33 C 0.21812(12) 0.57032(11) 0.46077(9) 0.0226(3) Uani 1 1 d .
H33A H 0.1402 0.6243 0.4811 0.027 Uiso 1 1 calc R
H33B H 0.2696 0.6189 0.4089 0.027 Uiso 1 1 calc R
C34 C 0.18654(12) 0.48286(11) 0.43023(8) 0.0190(2) Uani 1 1 d .
C35 C 0.08761(12) 0.50349(11) 0.38506(8) 0.0202(3) Uani 1 1 d .
C36 C 0.01039(12) 0.62267(12) 0.34170(9) 0.0247(3) Uani 1 1 d .
H36A H 0.0473 0.6861 0.3401 0.030 Uiso 1 1 calc R
H36B H -0.0756 0.6331 0.3781 0.030 Uiso 1 1 calc R
C37 C 0.00625(12) 0.63174(12) 0.24422(9) 0.0257(3) Uani 1 1 d .
H37A H -0.0500 0.5836 0.2463 0.031 Uiso 1 1 calc R
H37B H -0.0270 0.7154 0.2104 0.031 Uiso 1 1 calc R
C38 C 0.13551(12) 0.58787(11) 0.19592(8) 0.0215(3) Uani 1 1 d .
C39 C 0.24511(12) 0.62090(11) 0.19275(8) 0.0212(3) Uani 1 1 d .
H39 H 0.2487 0.6785 0.2177 0.025 Uiso 1 1 calc R
C40 C 0.34843(12) 0.55380(11) 0.14618(8) 0.0210(3) Uani 1 1 d .
H40 H 0.4331 0.5591 0.1338 0.025 Uiso 1 1 calc R
C41 C 0.30368(12) 0.47772(11) 0.12133(8) 0.0198(3) Uani 1 1 d .
C42 C 0.37214(13) 0.39855(12) 0.06259(9) 0.0247(3) Uani 1 1 d .
H42A H 0.4467 0.3443 0.0875 0.030 Uiso 1 1 calc R
H42B H 0.4013 0.4477 0.0000 0.030 Uiso 1 1 calc R
C43 C 0.28900(14) 0.32537(13) 0.05823(10) 0.0299(3) Uani 1 1 d .
H43A H 0.3269 0.2934 0.0058 0.036 Uiso 1 1 calc R
H43B H 0.2847 0.2573 0.1147 0.036 Uiso 1 1 calc R
C44 C 0.15698(14) 0.39885(13) 0.04790(10) 0.0302(3) Uani 1 1 d .
H44A H 0.1087 0.3506 0.0396 0.036 Uiso 1 1 calc R
H44B H 0.1611 0.4689 -0.0071 0.036 Uiso 1 1 calc R
C45 C 0.09058(13) 0.43998(13) 0.13182(9) 0.0267(3) Uani 1 1 d .
H45A H 0.0103 0.4971 0.1202 0.032 Uiso 1 1 calc R
H45B H 0.0721 0.3710 0.1848 0.032 Uiso 1 1 calc R
C46 C 0.17226(12) 0.49812(11) 0.15296(8) 0.0204(3) Uani 1 1 d .
P1 P 0.60740(3) 0.35089(3) 0.30460(2) 0.01969(8) Uani 1 1 d .
P2 P 0.46211(3) 0.13675(3) 0.24858(2) 0.02077(8) Uani 1 1 d .
Ti1 Ti 0.27088(2) 0.425962(18) 0.287197(14) 0.01571(6) Uani 1 1 d .

loop_
_atom_site_aniso_label
_atom_site_aniso_U_11
_atom_site_aniso_U_22
_atom_site_aniso_U_33
_atom_site_aniso_U_23
_atom_site_aniso_U_13
_atom_site_aniso_U_12
C1 0.0171(6) 0.0193(6) 0.0162(5) -0.0021(4) -0.0032(5) -0.0048(5)
C2 0.0182(6) 0.0172(6) 0.0164(5) -0.0023(4) -0.0024(5) -0.0036(5)
C3 0.0231(7) 0.0230(6) 0.0182(6) -0.0036(5) -0.0092(5) -0.0087(5)
C4 0.0288(7) 0.0281(7) 0.0223(6) -0.0076(5) -0.0048(5) -0.0098(6)
C5 0.0434(9) 0.0266(7) 0.0328(7) -0.0126(6) -0.0121(7) -0.0049(6)
C6 0.0542(10) 0.0247(7) 0.0377(8) -0.0035(6) -0.0201(7) -0.0162(7)
C7 0.0353(8) 0.0348(8) 0.0368(8) -0.0002(6) -0.0126(7) -0.0200(7)
C8 0.0247(7) 0.0292(7) 0.0299(7) -0.0024(6) -0.0095(6) -0.0106(6)
C9 0.0189(6) 0.0186(6) 0.0252(6) -0.0029(5) -0.0031(5) -0.0073(5)
C10 0.0224(7) 0.0288(7) 0.0353(7) -0.0096(6) -0.0088(6) -0.0050(6)
C11 0.0200(7) 0.0370(8) 0.0506(9) -0.0153(7) -0.0057(7) -0.0015(6)
C12 0.0301(8) 0.0338(8) 0.0369(8) -0.0116(6) 0.0066(6) -0.0061(6)
C13 0.0374(8) 0.0305(7) 0.0238(7) -0.0034(6) -0.0014(6) -0.0086(6)
C14 0.0231(7) 0.0249(7) 0.0262(7) -0.0020(5) -0.0054(5) -0.0048(5)
C15 0.0262(7) 0.0196(6) 0.0252(6) -0.0099(5) -0.0063(5) -0.0065(5)
C16 0.0271(7) 0.0208(6) 0.0348(7) -0.0096(5) -0.0070(6) -0.0054(6)
C17 0.0404(9) 0.0195(7) 0.0417(8) -0.0062(6) -0.0077(7) -0.0115(6)
C18 0.0365(9) 0.0314(8) 0.0430(9) -0.0103(7) -0.0050(7) -0.0184(7)
C19 0.0266(8) 0.0350(8) 0.0459(9) -0.0120(7) -0.0113(7) -0.0095(6)
C20 0.0293(8) 0.0241(7) 0.0347(7) -0.0065(6) -0.0129(6) -0.0059(6)
C21 0.0223(6) 0.0150(6) 0.0255(6) -0.0046(5) -0.0044(5) -0.0049(5)
C22 0.0253(7) 0.0181(6) 0.0243(6) -0.0047(5) -0.0035(5) -0.0042(5)
C23 0.0340(8) 0.0207(6) 0.0309(7) -0.0027(5) -0.0122(6) -0.0068(6)
C24 0.0244(7) 0.0203(7) 0.0450(8) -0.0039(6) -0.0120(6) -0.0031(6)
C25 0.0252(7) 0.0239(7) 0.0424(8) -0.0122(6) 0.0008(6) -0.0017(6)
C26 0.0285(7) 0.0219(6) 0.0288(7) -0.0098(5) -0.0020(6) -0.0049(6)
C27 0.0168(6) 0.0275(6) 0.0193(6) -0.0073(5) -0.0007(5) -0.0098(5)
C28 0.0226(6) 0.0201(6) 0.0168(5) -0.0036(5) 0.0000(5) -0.0102(5)
C29 0.0202(6) 0.0217(6) 0.0141(5) -0.0035(4) -0.0009(5) -0.0086(5)
C30 0.0261(7) 0.0233(6) 0.0183(6) -0.0020(5) -0.0065(5) -0.0072(5)
C31 0.0272(7) 0.0324(7) 0.0227(6) -0.0047(5) -0.0083(5) -0.0115(6)
C32 0.0338(8) 0.0340(7) 0.0221(6) -0.0102(5) -0.0043(6) -0.0162(6)
C33 0.0234(7) 0.0234(6) 0.0227(6) -0.0098(5) 0.0000(5) -0.0084(5)
C34 0.0190(6) 0.0219(6) 0.0155(5) -0.0058(5) 0.0011(5) -0.0077(5)
C35 0.0171(6) 0.0238(6) 0.0182(6) -0.0072(5) 0.0010(5) -0.0056(5)
C36 0.0193(6) 0.0261(7) 0.0264(6) -0.0101(5) -0.0025(5) -0.0009(5)
C37 0.0212(7) 0.0253(7) 0.0267(7) -0.0069(5) -0.0079(5) 0.0019(5)
C38 0.0218(6) 0.0202(6) 0.0186(6) -0.0009(5) -0.0071(5) -0.0028(5)
C39 0.0254(7) 0.0172(6) 0.0195(6) -0.0012(5) -0.0064(5) -0.0058(5)
C40 0.0207(6) 0.0219(6) 0.0172(6) 0.0004(5) -0.0041(5) -0.0077(5)
C41 0.0212(6) 0.0209(6) 0.0141(5) -0.0001(4) -0.0039(5) -0.0060(5)
C42 0.0259(7) 0.0279(7) 0.0179(6) -0.0063(5) -0.0023(5) -0.0054(6)
C43 0.0359(8) 0.0302(7) 0.0264(7) -0.0111(6) -0.0086(6) -0.0059(6)
C44 0.0336(8) 0.0371(8) 0.0258(7) -0.0102(6) -0.0098(6) -0.0117(7)
C45 0.0250(7) 0.0334(7) 0.0244(6) -0.0069(5) -0.0074(5) -0.0102(6)
C46 0.0214(6) 0.0218(6) 0.0162(5) -0.0015(5) -0.0064(5) -0.0051(5)
P1 0.01751(16) 0.02096(16) 0.01994(15) -0.00303(12) -0.00495(12) -0.00600(13)
P2 0.02261(17) 0.01807(16) 0.02127(16) -0.00580(12) -0.00499(13) -0.00354(13)
Ti1 0.01565(11) 0.01589(11) 0.01425(10) -0.00247(8) -0.00245(8) -0.00460(8)

loop_
_atom_type_symbol
_atom_type_description
_atom_type_scat_dispersion_real
_atom_type_scat_dispersion_imag
_atom_type_scat_source
C C 0.0033 0.0016 'International Tables Vol C Tables 4.2.6.8 and 6.1.1.4'
H H 0.0000 0.0000 'International Tables Vol C Tables 4.2.6.8 and 6.1.1.4'
P P 0.1023 0.0942 'International Tables Vol C Tables 4.2.6.8 and 6.1.1.4'
Ti Ti 0.2776 0.4457 'International Tables Vol C Tables 4.2.6.8 and 6.1.1.4'

loop_
_geom_angle_atom_site_label_1
_geom_angle_atom_site_label_2
_geom_angle_atom_site_label_3
_geom_angle
C2 C1 P1 138.54(10)
C2 C1 Ti1 72.27(8)
P1 C1 Ti1 148.98(7)
C1 C2 P2 137.16(10)
C1 C2 Ti1 71.22(8)
P2 C2 Ti1 149.90(7)
C4 C3 C8 117.94(12)
C4 C3 P1 119.94(10)
C8 C3 P1 121.81(10)
C5 C4 C3 121.46(13)
C5 C4 H4 119.3
C3 C4 H4 119.3
C6 C5 C4 119.96(14)
C6 C5 H5 120.0
C4 C5 H5 120.0
C7 C6 C5 119.41(13)
C7 C6 H6 120.3
C5 C6 H6 120.3
C6 C7 C8 120.71(14)
C6 C7 H7 119.6
C8 C7 H7 119.6
C7 C8 C3 120.51(14)
C7 C8 H8 119.7
C3 C8 H8 119.7
C10 C9 C14 118.75(13)
C10 C9 P1 118.42(10)
C14 C9 P1 122.79(10)
C11 C10 C9 120.29(14)
C11 C10 H10 119.9
C9 C10 H10 119.9
C12 C11 C10 120.28(14)
C12 C11 H11 119.9
C10 C11 H11 119.9
C11 C12 C13 120.04(14)
C11 C12 H12 120.0
C13 C12 H12 120.0
C14 C13 C12 119.75(14)
C14 C13 H13 120.1
C12 C13 H13 120.1
C13 C14 C9 120.88(13)
C13 C14 H14 119.6
C9 C14 H14 119.6
C20 C15 C16 117.65(12)
C20 C15 P2 120.11(10)
C16 C15 P2 121.91(11)
C17 C16 C15 121.09(14)
C17 C16 H16 119.5
C15 C16 H16 119.5
C18 C17 C16 120.29(13)
C18 C17 H17 119.9
C16 C17 H17 119.9
C19 C18 C17 119.34(14)
C19 C18 H18 120.3
C17 C18 H18 120.3
C18 C19 C20 120.52(14)
C18 C19 H19 119.7
C20 C19 H19 119.7
C19 C20 C15 121.10(13)
C19 C20 H20 119.5
C15 C20 H20 119.5
C26 C21 C22 118.67(12)
C26 C21 P2 117.39(10)
C22 C21 P2 123.91(10)
C23 C22 C21 120.47(13)
C23 C22 H22 119.8
C21 C22 H22 119.8
C24 C23 C22 120.01(13)
C24 C23 H23 120.0
C22 C23 H23 120.0
C25 C24 C23 120.16(14)
C25 C24 H24 119.9
C23 C24 H24 119.9
C24 C25 C26 120.00(13)
C24 C25 H25 120.0
C26 C25 H25 120.0
C25 C26 C21 120.70(13)
C25 C26 H26 119.7
C21 C26 H26 119.7
C35 C27 C28 108.47(11)
C35 C27 Ti1 76.54(7)
C28 C27 Ti1 73.95(7)
C35 C27 H27 125.8
C28 C27 H27 125.8
Ti1 C27 H27 115.8
C29 C28 C27 107.79(11)
C29 C28 Ti1 77.21(7)
C27 C28 Ti1 70.55(7)
C29 C28 H28 126.1
C27 C28 H28 126.1
Ti1 C28 H28 118.1
C34 C29 C28 107.73(11)
C34 C29 C30 123.12(11)
C28 C29 C30 128.95(11)
C34 C29 Ti1 74.42(7)
C28 C29 Ti1 68.67(6)
C30 C29 Ti1 126.54(8)
C29 C30 C31 111.04(11)
C29 C30 H30A 109.4
C31 C30 H30A 109.4
C29 C30 H30B 109.4
C31 C30 H30B 109.4
H30A C30 H30B 108.0
C32 C31 C30 112.11(11)
C32 C31 H31A 109.2
C30 C31 H31A 109.2
C32 C31 H31B 109.2
C30 C31 H31B 109.2
H31A C31 H31B 107.9
C31 C32 C33 111.77(11)
C31 C32 H32A 109.3
C33 C32 H32A 109.3
C31 C32 H32B 109.3
C33 C32 H32B 109.3
H32A C32 H32B 107.9
C34 C33 C32 110.11(11)
C34 C33 H33A 109.6
C32 C33 H33A 109.6
C34 C33 H33B 109.6
C32 C33 H33B 109.6
H33A C33 H33B 108.2
C29 C34 C35 108.90(11)
C29 C34 C33 123.29(11)
C35 C34 C33 127.27(12)
C29 C34 Ti1 72.40(7)
C35 C34 Ti1 70.21(7)
C33 C34 Ti1 130.09(8)
C34 C35 C27 107.12(11)
C34 C35 C36 125.75(12)
C27 C35 C36 126.89(12)
C34 C35 Ti1 76.20(7)
C27 C35 Ti1 68.57(7)
C36 C35 Ti1 116.27(8)
C35 C36 C37 109.42(11)
C35 C36 H36A 109.8
C37 C36 H36A 109.8
C35 C36 H36B 109.8
C37 C36 H36B 109.8
H36A C36 H36B 108.2
C38 C37 C36 109.75(11)
C38 C37 H37A 109.7
C36 C37 H37A 109.7
C38 C37 H37B 109.7
C36 C37 H37B 109.7
H37A C37 H37B 108.2
C46 C38 C39 107.26(11)
C46 C38 C37 126.44(12)
C39 C38 C37 126.05(12)
C46 C38 Ti1 74.81(7)
C39 C38 Ti1 69.33(7)
C37 C38 Ti1 116.81(8)
C38 C39 C40 108.52(12)
C38 C39 Ti1 75.90(7)
C40 C39 Ti1 73.72(7)
C38 C39 H39 125.7
C40 C39 H39 125.7
Ti1 C39 H39 116.6
C41 C40 C39 107.98(11)
C41 C40 Ti1 76.12(7)
C39 C40 Ti1 71.06(7)
C41 C40 H40 126.0
C39 C40 H40 126.0
Ti1 C40 H40 118.7
C40 C41 C46 107.63(11)
C40 C41 C42 129.16(12)
C46 C41 C42 122.81(11)
C40 C41 Ti1 69.74(7)
C46 C41 Ti1 73.60(7)
C42 C41 Ti1 127.83(8)
C41 C42 C43 111.63(11)
C41 C42 H42A 109.3
C43 C42 H42A 109.3
C41 C42 H42B 109.3
C43 C42 H42B 109.3
H42A C42 H42B 108.0
C44 C43 C42 112.00(12)
C44 C43 H43A 109.2
C42 C43 H43A 109.2
C44 C43 H43B 109.2
C42 C43 H43B 109.2
H43A C43 H43B 107.9
C43 C44 C45 110.89(11)
C43 C44 H44A 109.5
C45 C44 H44A 109.5
C43 C44 H44B 109.5
C45 C44 H44B 109.5
H44A C44 H44B 108.0
C46 C45 C44 109.77(11)
C46 C45 H45A 109.7
C44 C45 H45A 109.7
C46 C45 H45B 109.7
C44 C45 H45B 109.7
H45A C45 H45B 108.2
C38 C46 C41 108.60(11)
C38 C46 C45 128.37(12)
C41 C46 C45 122.69(12)
C38 C46 Ti1 71.39(7)
C41 C46 Ti1 72.63(7)
C45 C46 Ti1 127.22(8)
C1 P1 C9 105.95(6)
C1 P1 C3 102.60(6)
C9 P1 C3 99.59(6)
C2 P2 C21 105.52(6)
C2 P2 C15 103.87(6)
C21 P2 C15 102.14(6)
C1 Ti1 C2 36.51(5)
C1 Ti1 C27 135.72(5)
C2 Ti1 C27 114.63(5)
C1 Ti1 C39 110.91(5)
C2 Ti1 C39 132.24(5)
C27 Ti1 C39 110.58(5)
C1 Ti1 C28 100.22(5)
C2 Ti1 C28 85.51(4)
C27 Ti1 C28 35.51(4)
C39 Ti1 C28 142.24(5)
C1 Ti1 C40 83.74(5)
C2 Ti1 C40 97.19(5)
C27 Ti1 C40 140.51(5)
C39 Ti1 C40 35.22(4)
C28 Ti1 C40 175.89(5)
C1 Ti1 C38 141.40(4)
C2 Ti1 C38 140.36(5)
C27 Ti1 C38 82.87(4)
C39 Ti1 C38 34.77(4)
C28 Ti1 C38 118.38(4)
C40 Ti1 C38 57.67(4)
C1 Ti1 C35 138.89(5)
C2 Ti1 C35 143.14(4)
C27 Ti1 C35 34.89(4)
C39 Ti1 C35 84.45(4)
C28 Ti1 C35 57.85(4)
C40 Ti1 C35 119.63(4)
C38 Ti1 C35 70.25(4)
C1 Ti1 C41 92.58(4)
C2 Ti1 C41 85.01(4)
C27 Ti1 C41 122.88(4)
C39 Ti1 C41 57.33(4)
C28 Ti1 C41 143.69(4)
C40 Ti1 C41 34.15(4)
C38 Ti1 C41 56.68(4)
C35 Ti1 C41 126.24(4)
C1 Ti1 C46 125.58(5)
C2 Ti1 C46 107.75(5)
C27 Ti1 C46 90.24(4)
C39 Ti1 C46 56.92(4)
C28 Ti1 C46 119.54(4)
C40 Ti1 C46 56.70(4)
C38 Ti1 C46 33.80(4)
C35 Ti1 C46 95.04(4)
C41 Ti1 C46 33.77(4)
C1 Ti1 C29 85.56(4)
C2 Ti1 C29 91.61(4)
C27 Ti1 C29 57.35(4)
C39 Ti1 C29 126.33(4)
C28 Ti1 C29 34.12(4)
C40 Ti1 C29 148.34(4)
C38 Ti1 C29 126.33(4)
C35 Ti1 C29 56.40(4)
C41 Ti1 C29 176.31(4)
C46 Ti1 C29 147.27(4)
C1 Ti1 C34 105.63(5)
C2 Ti1 C34 123.29(4)
C27 Ti1 C34 56.65(4)
C39 Ti1 C34 94.01(4)
C28 Ti1 C34 56.27(4)
C40 Ti1 C34 123.86(4)
C38 Ti1 C34 96.23(4)
C35 Ti1 C34 33.58(4)
C41 Ti1 C34 150.47(4)
C46 Ti1 C34 126.64(4)
C29 Ti1 C34 33.18(4)

loop_
_geom_bond_atom_site_label_1
_geom_bond_atom_site_label_2
_geom_bond_distance
C1 C2 1.3091(17)
C1 P1 1.7905(13)
C1 Ti1 2.0835(13)
C2 P2 1.7901(13)
C2 Ti1 2.0962(12)
C3 C4 1.3893(19)
C3 C8 1.3938(18)
C3 P1 1.8409(13)
C4 C5 1.3861(19)
C4 H4 0.9500
C5 C6 1.380(2)
C5 H5 0.9500
C6 C7 1.380(2)
C6 H6 0.9500
C7 C8 1.388(2)
C7 H7 0.9500
C8 H8 0.9500
C9 C10 1.3896(19)
C9 C14 1.3921(19)
C9 P1 1.8290(13)
C10 C11 1.387(2)
C10 H10 0.9500
C11 C12 1.375(2)
C11 H11 0.9500
C12 C13 1.387(2)
C12 H12 0.9500
C13 C14 1.379(2)
C13 H13 0.9500
C14 H14 0.9500
C15 C20 1.3967(19)
C15 C16 1.3968(18)
C15 P2 1.8381(13)
C16 C17 1.3888(19)
C16 H16 0.9500
C17 C18 1.383(2)
C17 H17 0.9500
C18 C19 1.382(2)
C18 H18 0.9500
C19 C20 1.384(2)
C19 H19 0.9500
C20 H20 0.9500
C21 C26 1.3895(18)
C21 C22 1.3939(18)
C21 P2 1.8301(13)
C22 C23 1.3885(19)
C22 H22 0.9500
C23 C24 1.380(2)
C23 H23 0.9500
C24 C25 1.378(2)
C24 H24 0.9500
C25 C26 1.387(2)
C25 H25 0.9500
C26 H26 0.9500
C27 C35 1.4164(18)
C27 C28 1.4197(18)
C27 Ti1 2.3048(12)
C27 H27 0.9500
C28 C29 1.4146(17)
C28 Ti1 2.3491(12)
C28 H28 0.9500
C29 C34 1.4120(17)
C29 C30 1.5000(18)
C29 Ti1 2.4592(12)
C30 C31 1.5293(18)
C30 H30A 0.9900
C30 H30B 0.9900
C31 C32 1.524(2)
C31 H31A 0.9900
C31 H31B 0.9900
C32 C33 1.5300(19)
C32 H32A 0.9900
C32 H32B 0.9900
C33 C34 1.5041(17)
C33 H33A 0.9900
C33 H33B 0.9900
C34 C35 1.4156(18)
C34 Ti1 2.4851(12)
C35 C36 1.4984(18)
C35 Ti1 2.4079(12)
C36 C37 1.5326(18)
C36 H36A 0.9900
C36 H36B 0.9900
C37 C38 1.5015(18)
C37 H37A 0.9900
C37 H37B 0.9900
C38 C46 1.4117(18)
C38 C39 1.4143(18)
C38 Ti1 2.4053(12)
C39 C40 1.4147(18)
C39 Ti1 2.3203(12)
C39 H39 0.9500
C40 C41 1.4090(18)
C40 Ti1 2.3547(12)
C40 H40 0.9500
C41 C46 1.4192(18)
C41 C42 1.4989(18)
C41 Ti1 2.4367(12)
C42 C43 1.529(2)
C42 H42A 0.9900
C42 H42B 0.9900
C43 C44 1.524(2)
C43 H43A 0.9900
C43 H43B 0.9900
C44 C45 1.5255(19)
C44 H44A 0.9900
C44 H44B 0.9900
C45 C46 1.5048(18)
C45 H45A 0.9900
C45 H45B 0.9900
C46 Ti1 2.4492(12)

loop_
_geom_torsion_atom_site_label_1
_geom_torsion_atom_site_label_2
_geom_torsion_atom_site_label_3
_geom_torsion_atom_site_label_4
_geom_torsion
P1 C1 C2 P2 -16.7(2)
Ti1 C1 C2 P2 167.74(13)
P1 C1 C2 Ti1 175.58(14)
C8 C3 C4 C5 0.48(19)
P1 C3 C4 C5 174.21(10)
C3 C4 C5 C6 -0.8(2)
C4 C5 C6 C7 1.0(2)
C5 C6 C7 C8 -0.8(2)
C6 C7 C8 C3 0.5(2)
C4 C3 C8 C7 -0.3(2)
P1 C3 C8 C7 -173.90(11)
C14 C9 C10 C11 0.9(2)
P1 C9 C10 C11 -176.71(11)
C9 C10 C11 C12 -0.5(2)
C10 C11 C12 C13 -0.2(2)
C11 C12 C13 C14 0.4(2)
C12 C13 C14 C9 0.0(2)
C10 C9 C14 C13 -0.7(2)
P1 C9 C14 C13 176.83(11)
C20 C15 C16 C17 -1.4(2)
P2 C15 C16 C17 -174.72(11)
C15 C16 C17 C18 0.3(2)
C16 C17 C18 C19 0.6(2)
C17 C18 C19 C20 -0.4(2)
C18 C19 C20 C15 -0.7(2)
C16 C15 C20 C19 1.6(2)
P2 C15 C20 C19 175.05(12)
C26 C21 C22 C23 -0.52(19)
P2 C21 C22 C23 -178.15(10)
C21 C22 C23 C24 0.2(2)
C22 C23 C24 C25 0.1(2)
C23 C24 C25 C26 0.0(2)
C24 C25 C26 C21 -0.3(2)
C22 C21 C26 C25 0.58(19)
P2 C21 C26 C25 178.37(10)
C35 C27 C28 C29 -0.52(13)
Ti1 C27 C28 C29 68.90(8)
C35 C27 C28 Ti1 -69.42(8)
C27 C28 C29 C34 0.25(13)
Ti1 C28 C29 C34 64.69(8)
C27 C28 C29 C30 175.15(12)
Ti1 C28 C29 C30 -120.41(13)
C27 C28 C29 Ti1 -64.44(8)
C34 C29 C30 C31 -11.12(17)
C28 C29 C30 C31 174.68(12)
Ti1 C29 C30 C31 83.71(13)
C29 C30 C31 C32 43.20(15)
C30 C31 C32 C33 -63.68(14)
C31 C32 C33 C34 46.69(14)
C28 C29 C34 C35 0.11(13)
C30 C29 C34 C35 -175.16(11)
Ti1 C29 C34 C35 61.06(8)
C28 C29 C34 C33 172.18(11)
C30 C29 C34 C33 -3.09(18)
Ti1 C29 C34 C33 -126.87(11)
C28 C29 C34 Ti1 -60.95(8)
C30 C29 C34 Ti1 123.78(11)
C32 C33 C34 C29 -14.78(16)
C32 C33 C34 C35 155.78(12)
C32 C33 C34 Ti1 -109.37(11)
C29 C34 C35 C27 -0.42(13)
C33 C34 C35 C27 -172.09(11)
Ti1 C34 C35 C27 62.01(8)
C29 C34 C35 C36 -175.06(11)
C33 C34 C35 C36 13.27(19)
Ti1 C34 C35 C36 -112.63(12)
C29 C34 C35 Ti1 -62.43(8)
C33 C34 C35 Ti1 125.90(12)
C28 C27 C35 C34 0.58(13)
Ti1 C27 C35 C34 -67.11(8)
C28 C27 C35 C36 175.14(11)
Ti1 C27 C35 C36 107.45(12)
C28 C27 C35 Ti1 67.68(8)
C34 C35 C36 C37 129.83(13)
C27 C35 C36 C37 -43.76(17)
Ti1 C35 C36 C37 38.25(13)
C35 C36 C37 C38 -46.15(15)
C36 C37 C38 C46 125.24(13)
C36 C37 C38 C39 -48.25(17)
C36 C37 C38 Ti1 34.77(14)
C46 C38 C39 C40 1.35(14)
C37 C38 C39 C40 175.87(11)
Ti1 C38 C39 C40 67.11(8)
C46 C38 C39 Ti1 -65.76(8)
C37 C38 C39 Ti1 108.76(12)
C38 C39 C40 C41 -0.78(14)
Ti1 C39 C40 C41 67.78(8)
C38 C39 C40 Ti1 -68.57(9)
C39 C40 C41 C46 -0.09(13)
Ti1 C40 C41 C46 64.33(8)
C39 C40 C41 C42 172.72(12)
Ti1 C40 C41 C42 -122.85(13)
C39 C40 C41 Ti1 -64.42(8)
C40 C41 C42 C43 176.57(12)
C46 C41 C42 C43 -11.59(17)
Ti1 C41 C42 C43 82.73(13)
C41 C42 C43 C44 42.09(15)
C42 C43 C44 C45 -64.35(15)
C43 C44 C45 C46 50.98(15)
C39 C38 C46 C41 -1.41(13)
C37 C38 C46 C41 -175.90(12)
Ti1 C38 C46 C41 -63.54(8)
C39 C38 C46 C45 -174.68(12)
C37 C38 C46 C45 10.8(2)
Ti1 C38 C46 C45 123.19(12)
C39 C38 C46 Ti1 62.13(8)
C37 C38 C46 Ti1 -112.36(12)
C40 C41 C46 C38 0.93(13)
C42 C41 C46 C38 -172.44(11)
Ti1 C41 C46 C38 62.75(8)
C40 C41 C46 C45 174.67(11)
C42 C41 C46 C45 1.29(18)
Ti1 C41 C46 C45 -123.52(11)
C40 C41 C46 Ti1 -61.81(8)
C42 C41 C46 Ti1 124.82(11)
C44 C45 C46 C38 151.49(13)
C44 C45 C46 C41 -20.93(17)
C44 C45 C46 Ti1 -113.33(11)
C2 C1 P1 C9 48.45(15)
Ti1 C1 P1 C9 -139.74(12)
C2 C1 P1 C3 152.42(14)
Ti1 C1 P1 C3 -35.77(14)
C10 C9 P1 C1 -148.26(10)
C14 C9 P1 C1 34.25(12)
C10 C9 P1 C3 105.57(11)
C14 C9 P1 C3 -71.92(12)
C4 C3 P1 C1 45.62(11)
C8 C3 P1 C1 -140.90(11)
C4 C3 P1 C9 154.49(11)
C8 C3 P1 C9 -32.04(12)
C1 C2 P2 C21 35.01(15)
Ti1 C2 P2 C21 -168.62(12)
C1 C2 P2 C15 142.06(14)
Ti1 C2 P2 C15 -61.56(14)
C26 C21 P2 C2 -136.59(10)
C22 C21 P2 C2 41.07(12)
C26 C21 P2 C15 115.10(10)
C22 C21 P2 C15 -67.24(12)
C20 C15 P2 C2 56.10(12)
C16 C15 P2 C2 -130.70(11)
C20 C15 P2 C21 165.68(11)
C16 C15 P2 C21 -21.12(12)
P1 C1 Ti1 C2 -174.31(18)
C2 C1 Ti1 C27 67.51(10)
P1 C1 Ti1 C27 -106.80(13)
C2 C1 Ti1 C39 -133.90(7)
P1 C1 Ti1 C39 51.78(14)
C2 C1 Ti1 C28 67.83(8)
P1 C1 Ti1 C28 -106.49(13)
C2 C1 Ti1 C40 -111.08(8)
P1 C1 Ti1 C40 74.60(13)
C2 C1 Ti1 C38 -112.47(9)
P1 C1 Ti1 C38 73.21(15)
C2 C1 Ti1 C35 119.81(8)
P1 C1 Ti1 C35 -54.51(16)
C2 C1 Ti1 C41 -78.05(7)
P1 C1 Ti1 C41 107.64(13)
C2 C1 Ti1 C46 -70.34(8)
P1 C1 Ti1 C46 115.35(12)
C2 C1 Ti1 C29 98.76(7)
P1 C1 Ti1 C29 -75.55(13)
C2 C1 Ti1 C34 125.45(7)
P1 C1 Ti1 C34 -48.86(13)
P2 C2 Ti1 C1 -163.27(18)
C1 C2 Ti1 C27 -134.80(7)
P2 C2 Ti1 C27 61.93(14)
C1 C2 Ti1 C39 65.39(9)
P2 C2 Ti1 C39 -97.88(14)
C1 C2 Ti1 C28 -113.91(8)
P2 C2 Ti1 C28 82.82(13)
C1 C2 Ti1 C40 69.20(8)
P2 C2 Ti1 C40 -94.07(13)
C1 C2 Ti1 C38 115.36(9)
P2 C2 Ti1 C38 -47.91(16)
C1 C2 Ti1 C35 -108.02(9)
P2 C2 Ti1 C35 88.71(15)
C1 C2 Ti1 C41 101.18(7)
P2 C2 Ti1 C41 -62.10(13)
C1 C2 Ti1 C46 126.47(7)
P2 C2 Ti1 C46 -36.80(14)
C1 C2 Ti1 C29 -80.31(7)
P2 C2 Ti1 C29 116.41(13)
C1 C2 Ti1 C34 -69.79(8)
P2 C2 Ti1 C34 126.94(12)
C35 C27 Ti1 C1 114.60(9)
C28 C27 Ti1 C1 0.53(11)
C35 C27 Ti1 C2 151.80(7)
C28 C27 Ti1 C2 37.73(9)
C35 C27 Ti1 C39 -44.03(8)
C28 C27 Ti1 C39 -158.10(7)
C35 C27 Ti1 C28 114.07(11)
C35 C27 Ti1 C40 -67.60(10)
C28 C27 Ti1 C40 178.33(7)
C35 C27 Ti1 C38 -65.41(8)
C28 C27 Ti1 C38 -179.48(8)
C28 C27 Ti1 C35 -114.07(11)
C35 C27 Ti1 C41 -107.68(8)
C28 C27 Ti1 C41 138.25(7)
C35 C27 Ti1 C46 -98.48(8)
C28 C27 Ti1 C46 147.45(8)
C35 C27 Ti1 C29 76.70(8)
C28 C27 Ti1 C29 -37.37(7)
C35 C27 Ti1 C34 36.89(7)
C28 C27 Ti1 C34 -77.17(8)
C38 C39 Ti1 C1 156.44(7)
C40 C39 Ti1 C1 41.96(9)
C38 C39 Ti1 C2 121.06(8)
C40 C39 Ti1 C2 6.58(10)
C38 C39 Ti1 C27 -39.36(9)
C40 C39 Ti1 C27 -153.85(7)
C38 C39 Ti1 C28 -60.08(11)
C40 C39 Ti1 C28 -174.56(8)
C38 C39 Ti1 C40 114.48(11)
C40 C39 Ti1 C38 -114.48(11)
C38 C39 Ti1 C35 -62.91(8)
C40 C39 Ti1 C35 -177.39(8)
C38 C39 Ti1 C41 77.26(8)
C40 C39 Ti1 C41 -37.22(7)
C38 C39 Ti1 C46 36.80(7)
C40 C39 Ti1 C46 -77.68(8)
C38 C39 Ti1 C29 -103.30(8)
C40 C39 Ti1 C29 142.21(7)
C38 C39 Ti1 C34 -95.14(8)
C40 C39 Ti1 C34 150.37(8)
C29 C28 Ti1 C1 66.02(8)
C27 C28 Ti1 C1 -179.62(7)
C29 C28 Ti1 C2 99.57(8)
C27 C28 Ti1 C2 -146.08(8)
C29 C28 Ti1 C27 -114.36(11)
C29 C28 Ti1 C39 -79.59(10)
C27 C28 Ti1 C39 34.77(11)
C29 C28 Ti1 C40 -129.3(6)
C27 C28 Ti1 C40 -15.0(7)
C29 C28 Ti1 C38 -113.77(8)
C27 C28 Ti1 C38 0.59(9)
C29 C28 Ti1 C35 -76.26(8)
C27 C28 Ti1 C35 38.09(7)
C29 C28 Ti1 C41 174.84(8)
C27 C28 Ti1 C41 -70.80(10)
C29 C28 Ti1 C46 -152.55(7)
C27 C28 Ti1 C46 -38.20(9)
C27 C28 Ti1 C29 114.36(11)
C29 C28 Ti1 C34 -36.03(7)
C27 C28 Ti1 C34 78.32(8)
C41 C40 Ti1 C1 104.02(8)
C39 C40 Ti1 C1 -141.08(8)
C41 C40 Ti1 C2 70.00(8)
C39 C40 Ti1 C2 -175.10(8)
C41 C40 Ti1 C27 -74.43(10)
C39 C40 Ti1 C27 40.46(11)
C41 C40 Ti1 C39 -114.90(11)
C41 C40 Ti1 C28 -60.8(6)
C39 C40 Ti1 C28 54.1(7)
C41 C40 Ti1 C38 -77.00(8)
C39 C40 Ti1 C38 37.90(7)
C41 C40 Ti1 C35 -111.91(8)
C39 C40 Ti1 C35 2.99(9)
C39 C40 Ti1 C41 114.90(11)
C41 C40 Ti1 C46 -36.55(7)
C39 C40 Ti1 C46 78.35(8)
C41 C40 Ti1 C29 174.98(8)
C39 C40 Ti1 C29 -70.12(11)
C41 C40 Ti1 C34 -151.33(7)
C39 C40 Ti1 C34 -36.43(9)
C46 C38 Ti1 C1 78.77(10)
C39 C38 Ti1 C1 -36.76(11)
C37 C38 Ti1 C1 -157.69(9)
C46 C38 Ti1 C2 19.27(11)
C39 C38 Ti1 C2 -96.27(10)
C37 C38 Ti1 C2 142.80(10)
C46 C38 Ti1 C27 -101.22(8)
C39 C38 Ti1 C27 143.25(8)
C37 C38 Ti1 C27 22.32(10)
C46 C38 Ti1 C39 115.54(11)
C37 C38 Ti1 C39 -120.93(13)
C46 C38 Ti1 C28 -101.56(8)
C39 C38 Ti1 C28 142.90(7)
C37 C38 Ti1 C28 21.97(11)
C46 C38 Ti1 C40 77.14(8)
C39 C38 Ti1 C40 -38.40(7)
C37 C38 Ti1 C40 -159.33(12)
C46 C38 Ti1 C35 -134.77(8)
C39 C38 Ti1 C35 109.70(8)
C37 C38 Ti1 C35 -11.24(9)
C46 C38 Ti1 C41 36.25(7)
C39 C38 Ti1 C41 -79.28(8)
C37 C38 Ti1 C41 159.79(12)
C39 C38 Ti1 C46 -115.54(11)
C37 C38 Ti1 C46 123.53(13)
C46 C38 Ti1 C29 -141.15(7)
C39 C38 Ti1 C29 103.32(8)
C37 C38 Ti1 C29 -17.61(12)
C46 C38 Ti1 C34 -156.40(7)
C39 C38 Ti1 C34 88.06(8)
C37 C38 Ti1 C34 -32.87(10)
C34 C35 Ti1 C1 9.87(11)
C27 C35 Ti1 C1 -105.10(9)
C36 C35 Ti1 C1 133.21(10)
C34 C35 Ti1 C2 69.24(10)
C27 C35 Ti1 C2 -45.73(11)
C36 C35 Ti1 C2 -167.42(9)
C34 C35 Ti1 C27 114.96(11)
C36 C35 Ti1 C27 -121.69(13)
C34 C35 Ti1 C39 -105.86(8)
C27 C35 Ti1 C39 139.17(8)
C36 C35 Ti1 C39 17.48(10)
C34 C35 Ti1 C28 76.18(8)
C27 C35 Ti1 C28 -38.78(7)
C36 C35 Ti1 C28 -160.48(11)
C34 C35 Ti1 C40 -107.60(8)
C27 C35 Ti1 C40 137.44(7)
C36 C35 Ti1 C40 15.75(11)
C34 C35 Ti1 C38 -138.51(8)
C27 C35 Ti1 C38 106.52(8)
C36 C35 Ti1 C38 -15.17(9)
C34 C35 Ti1 C41 -147.82(7)
C27 C35 Ti1 C41 97.22(8)
C36 C35 Ti1 C41 -24.47(12)
C34 C35 Ti1 C46 -161.87(7)
C27 C35 Ti1 C46 83.17(8)
C36 C35 Ti1 C46 -38.52(10)
C34 C35 Ti1 C29 35.32(7)
C27 C35 Ti1 C29 -79.64(8)
C36 C35 Ti1 C29 158.66(11)
C27 C35 Ti1 C34 -114.96(11)
C36 C35 Ti1 C34 123.34(13)
C40 C41 Ti1 C1 -74.88(8)
C46 C41 Ti1 C1 168.68(8)
C42 C41 Ti1 C1 49.57(11)
C40 C41 Ti1 C2 -110.63(8)
C46 C41 Ti1 C2 132.93(8)
C42 C41 Ti1 C2 13.82(11)
C40 C41 Ti1 C27 133.16(8)
C46 C41 Ti1 C27 16.72(9)
C42 C41 Ti1 C27 -102.39(11)
C40 C41 Ti1 C39 38.42(8)
C46 C41 Ti1 C39 -78.02(8)
C42 C41 Ti1 C39 162.87(13)
C40 C41 Ti1 C28 173.94(8)
C46 C41 Ti1 C28 57.50(11)
C42 C41 Ti1 C28 -61.61(14)
C46 C41 Ti1 C40 -116.44(11)
C42 C41 Ti1 C40 124.45(14)
C40 C41 Ti1 C38 80.15(8)
C46 C41 Ti1 C38 -36.28(7)
C42 C41 Ti1 C38 -155.40(13)
C40 C41 Ti1 C35 90.65(8)
C46 C41 Ti1 C35 -25.79(9)
C42 C41 Ti1 C35 -144.91(10)
C40 C41 Ti1 C46 116.44(11)
C42 C41 Ti1 C46 -119.11(14)
C40 C41 Ti1 C29 -134.5(6)
C46 C41 Ti1 C29 109.1(7)
C42 C41 Ti1 C29 -10.0(7)
C40 C41 Ti1 C34 53.93(12)
C46 C41 Ti1 C34 -62.51(12)
C42 C41 Ti1 C34 178.38(9)
C38 C46 Ti1 C1 -131.20(8)
C41 C46 Ti1 C1 -13.95(9)
C45 C46 Ti1 C1 104.28(11)
C38 C46 Ti1 C2 -167.23(7)
C41 C46 Ti1 C2 -49.98(8)
C45 C46 Ti1 C2 68.25(12)
C38 C46 Ti1 C27 76.74(8)
C41 C46 Ti1 C27 -166.02(8)
C45 C46 Ti1 C27 -47.79(11)
C38 C46 Ti1 C39 -37.89(7)
C41 C46 Ti1 C39 79.36(8)
C45 C46 Ti1 C39 -162.42(13)
C38 C46 Ti1 C28 97.78(8)
C41 C46 Ti1 C28 -144.97(7)
C45 C46 Ti1 C28 -26.74(13)
C38 C46 Ti1 C40 -80.28(8)
C41 C46 Ti1 C40 36.97(7)
C45 C46 Ti1 C40 155.20(13)
C41 C46 Ti1 C38 117.25(11)
C45 C46 Ti1 C38 -124.53(14)
C38 C46 Ti1 C35 42.13(8)
C41 C46 Ti1 C35 159.37(7)
C45 C46 Ti1 C35 -82.40(11)
C38 C46 Ti1 C41 -117.25(11)
C45 C46 Ti1 C41 118.23(14)
C38 C46 Ti1 C29 69.21(11)
C41 C46 Ti1 C29 -173.54(8)
C45 C46 Ti1 C29 -55.31(15)
C38 C46 Ti1 C34 29.74(9)
C41 C46 Ti1 C34 146.98(7)
C45 C46 Ti1 C34 -94.79(12)
C34 C29 Ti1 C1 127.78(8)
C28 C29 Ti1 C1 -115.59(8)
C30 C29 Ti1 C1 7.82(10)
C34 C29 Ti1 C2 163.81(8)
C28 C29 Ti1 C2 -79.56(8)
C30 C29 Ti1 C2 43.85(11)
C34 C29 Ti1 C27 -77.70(8)
C28 C29 Ti1 C27 38.93(7)
C30 C29 Ti1 C27 162.34(12)
C34 C29 Ti1 C39 14.99(9)
C28 C29 Ti1 C39 131.62(8)
C30 C29 Ti1 C39 -104.97(11)
C34 C29 Ti1 C28 -116.63(11)
C30 C29 Ti1 C28 123.41(14)
C34 C29 Ti1 C40 57.31(12)
C28 C29 Ti1 C40 173.94(8)
C30 C29 Ti1 C40 -62.65(14)
C34 C29 Ti1 C38 -28.55(9)
C28 C29 Ti1 C38 88.08(9)
C30 C29 Ti1 C38 -148.51(10)
C34 C29 Ti1 C35 -35.76(7)
C28 C29 Ti1 C35 80.87(8)
C30 C29 Ti1 C35 -155.72(12)
C34 C29 Ti1 C41 -172.5(6)
C28 C29 Ti1 C41 -55.8(7)
C30 C29 Ti1 C41 67.6(7)
C34 C29 Ti1 C46 -68.75(11)
C28 C29 Ti1 C46 47.88(11)
C30 C29 Ti1 C46 171.29(9)
C28 C29 Ti1 C34 116.63(11)
C30 C29 Ti1 C34 -119.96(13)
C29 C34 Ti1 C1 -54.91(8)
C35 C34 Ti1 C1 -173.28(7)
C33 C34 Ti1 C1 64.15(12)
C29 C34 Ti1 C2 -19.48(9)
C35 C34 Ti1 C2 -137.85(7)
C33 C34 Ti1 C2 99.58(12)
C29 C34 Ti1 C27 79.99(8)
C35 C34 Ti1 C27 -38.38(7)
C33 C34 Ti1 C27 -160.95(13)
C29 C34 Ti1 C39 -167.94(8)
C35 C34 Ti1 C39 73.69(8)
C33 C34 Ti1 C39 -48.88(12)
C29 C34 Ti1 C28 37.08(7)
C35 C34 Ti1 C28 -81.29(8)
C33 C34 Ti1 C28 156.14(13)
C29 C34 Ti1 C40 -147.86(7)
C35 C34 Ti1 C40 93.77(8)
C33 C34 Ti1 C40 -28.80(13)
C29 C34 Ti1 C38 157.21(7)
C35 C34 Ti1 C38 38.84(8)
C33 C34 Ti1 C38 -83.73(12)
C29 C34 Ti1 C35 118.37(10)
C33 C34 Ti1 C35 -122.57(14)
C29 C34 Ti1 C41 179.02(8)
C35 C34 Ti1 C41 60.65(11)
C33 C34 Ti1 C41 -61.92(15)
C29 C34 Ti1 C46 141.10(7)
C35 C34 Ti1 C46 22.73(9)
C33 C34 Ti1 C46 -99.84(12)
C35 C34 Ti1 C29 -118.37(10)
C33 C34 Ti1 C29 119.06(15)

loop_
_platon_squeeze_void_nr
_platon_squeeze_void_average_x
_platon_squeeze_void_average_y
_platon_squeeze_void_average_z
_platon_squeeze_void_volume
_platon_squeeze_void_count_electrons
_platon_squeeze_void_content
1 -0.013 0.000 0.000 296 72 '0.5 hexane, 0.5 tetrahydrofuran'
